data_2108063
loop_
_publ_author_name
'Siidra, Oleg'
'Nazarchuk, Evgeny'
'Bocharov, Sergey'
'Depmeier, Wulf'
'Zadoya, Anastasiya'

_publ_section_title
;
 Formation of co-racemic uranyl chromate constructed from chiral layers of
 different topology
;
_journal_coeditor_code BP5092
_journal_issue 1
_journal_name_full 'Acta Crystallographica Section B'
_journal_page_first 101
_journal_page_last 111
_journal_paper_doi 10.1107/S205252061601917X
_journal_volume 73
_journal_year 2017
_chemical_formula_sum 'C8 H40 Cr6 N4 O36 U4'
_chemical_formula_weight 2032.56
_space_group_crystal_system monoclinic
_space_group_IT_number 4
_space_group_name_Hall 'P 2yb'
_space_group_name_H-M_alt 'P 1 21 1'
_symmetry_space_group_name_Hall 'P 2yb'
_symmetry_space_group_name_H-M 'P 1 21 1'
_atom_sites_solution_hydrogens geom
_audit_creation_method SHELXL-2014/7
_cell_angle_alpha 90
_cell_angle_beta 107.878(2)
_cell_angle_gamma 90
_cell_formula_units_Z 1
_cell_length_a 8.8638(10)
_cell_length_b 11.1097(13)
_cell_length_c 11.5441(13)
_cell_measurement_reflns_used 1255
_cell_measurement_temperature 150(2)
_cell_measurement_theta_max 27.50
_cell_measurement_theta_min 1.86
_cell_volume 1081.9(2)
_computing_cell_refinement
;
APEX2 (Bruker, 20012)
;
_computing_data_collection
;
APEX2 (Bruker, 20012)
;
_computing_data_reduction
;
SAINT (Bruker, 2012)
;
_computing_molecular_graphics
;
DIAMOND, Version 4.2.2
;
_computing_publication_material 'SHELXL-2014/7 (Sheldrick, 2014)'
_computing_structure_refinement 'SHELXL-2014/7 (Sheldrick, 2014)'
_computing_structure_solution
;
WinGX, version 2014.1
;
_diffrn_ambient_temperature 150(2)
_diffrn_measured_fraction_theta_full 1.000
_diffrn_measured_fraction_theta_max 1.000
_diffrn_measurement_device_type 'Bruker Kappa APEXII DUO'
_diffrn_measurement_method '\p and \w scans'
_diffrn_radiation_type MoK\a
_diffrn_radiation_wavelength 0.71073
_diffrn_reflns_av_R_equivalents 0.0447
_diffrn_reflns_limit_h_max 11
_diffrn_reflns_limit_h_min -11
_diffrn_reflns_limit_k_max 14
_diffrn_reflns_limit_k_min -14
_diffrn_reflns_limit_l_max 15
_diffrn_reflns_limit_l_min -12
_diffrn_reflns_number 51165
_diffrn_reflns_theta_full 25.242
_diffrn_reflns_theta_max 27.993
_diffrn_reflns_theta_min 1.854
_exptl_absorpt_coefficient_mu 16.457
_exptl_absorpt_correction_T_max 0.7843
_exptl_absorpt_correction_T_min 0.6217
_exptl_absorpt_correction_type multi-scane
_exptl_absorpt_process_details
;
(SADABS; Bruker, 2012)
;
_exptl_crystal_colour red
_exptl_crystal_density_diffrn 3.120
_exptl_crystal_density_method 'not measured'
_exptl_crystal_description plate
_exptl_crystal_F_000 916
_exptl_crystal_size_max 0.28
_exptl_crystal_size_mid 0.25
_exptl_crystal_size_min 0.20
_refine_diff_density_max 4.212
_refine_diff_density_min -1.807
_refine_ls_abs_structure_details
;
 Refined as an inversion twin.
;
_refine_ls_abs_structure_Flack 0.093(9)
_refine_ls_extinction_coef 0.0015(2)
_refine_ls_extinction_expression Fc^*^=kFc[1+0.001xFc^2^\l^3^/sin(2\q)]^-1/4^
_refine_ls_extinction_method 'SHELXL-2014/7 (Sheldrick 2014'
_refine_ls_goodness_of_fit_ref 1.109
_refine_ls_hydrogen_treatment noref
_refine_ls_matrix_type full
_refine_ls_number_parameters 264
_refine_ls_number_reflns 5160
_refine_ls_number_restraints 1
_refine_ls_restrained_S_all 1.109
_refine_ls_R_factor_all 0.0257
_refine_ls_R_factor_gt 0.0255
_refine_ls_shift/su_max 0.002
_refine_ls_shift/su_mean 0.028
_refine_ls_structure_factor_coef Fsqd
_refine_ls_weighting_details 'w=1/[\s^2^(Fo^2^)+(0.0471P)^2^+3.1200P] where P=(Fo^2^+2Fc^2^)/3'
_refine_ls_weighting_scheme calc
_refine_ls_wR_factor_gt 0.0698
_refine_ls_wR_factor_ref 0.0699
_reflns_number_gt 5129
_reflns_number_total 5160
_reflns_threshold_expression 'I > 2\s(I)'
_cod_data_source_file bp5092sup1.cif
_cod_data_source_block compound_1
_cod_database_code 2108063
_shelx_space_group_comment
;
The symmetry employed for this shelxl refinement is uniquely defined
by the following loop, which should always be used as a source of
symmetry information in preference to the above space-group names.
They are only intended as comments.
;

loop_
_space_group_symop_operation_xyz
'x, y, z'
'-x, y+1/2, -z'

loop_
_atom_site_type_symbol
_atom_site_label
_atom_site_fract_x
_atom_site_fract_y
_atom_site_fract_z
_atom_site_U_iso_or_equiv
_atom_site_adp_type
_atom_site_calc_flag
_atom_site_occupancy
U U1 -0.43346(4) 0.50552(3) -0.08458(3) 0.00721(10) Uani d 1
U U2 -0.51200(4) 0.91799(2) -0.39075(3) 0.00815(10) Uani d 1
Cr Cr1 -0.27869(17) 0.83547(14) -0.06668(13) 0.0077(3) Uani d 1
Cr Cr2 -0.29185(17) 0.61107(13) -0.34566(14) 0.0083(3) Uani d 1
Cr Cr3 -0.58136(17) 0.18397(13) -0.22129(14) 0.0078(3) Uani d 1
O O1 -0.7135(9) 1.0366(6) -0.5270(6) 0.0115(13) Uani d 1
O O2 -0.3095(9) 0.8923(6) -0.2071(6) 0.0136(14) Uani d 1
O O3 -0.6639(9) 0.8783(7) -0.3240(7) 0.0150(14) Uani d 1
O O4 -0.3652(9) 0.9569(7) -0.4604(7) 0.0138(14) Uani d 1
O O5 -0.6088(8) 0.5776(7) -0.1758(7) 0.0145(14) Uani d 1
O O6 -0.2813(8) 0.6826(6) -0.0706(6) 0.0108(13) Uani d 1
O O7 -0.5827(11) 0.3862(7) 0.0097(8) 0.0237(18) Uani d 1
O O8 -0.4869(8) 1.1117(6) -0.3109(6) 0.0120(13) Uani d 1
O O9 -0.3214(8) 0.5064(7) -0.2495(6) 0.0130(12) Uani d 1
O O10 -0.4390(9) 0.7105(6) -0.3811(7) 0.0145(14) Uani d 1
O O11 -0.2544(9) 0.4357(7) 0.0102(7) 0.0176(15) Uani d 1
O O12 -0.1224(9) 0.6780(7) -0.2886(7) 0.0168(14) Uani d 1
O O13 -0.5117(10) 0.3241(7) -0.2009(7) 0.0164(14) Uani d 1
O O14 -0.1039(10) 0.8755(7) 0.0177(8) 0.0242(19) Uani d 1
O O15 -0.4569(10) 0.6134(7) 0.0882(7) 0.0173(15) Uani d 1
O O16 -0.7709(9) 0.1838(7) -0.2924(8) 0.0200(16) Uani d 1
O OW17 -0.6428(9) 0.8090(6) -0.5892(6) 0.0128(13) Uani d 1
H HW1A -0.6632 0.7233 -0.5723 0.015 Uiso calc 1
H HW1B -0.5707 0.8097 -0.6410 0.015 Uiso calc 1
O OW18 -0.0099(10) 0.4226(9) 0.2836(9) 0.0303(19) Uani d 1
H HW1C -0.0277 0.3341 0.2885 0.036 Uiso calc 1
H HW1D 0.0868 0.4346 0.2577 0.036 Uiso calc 1
C C1 -0.0914(15) 0.1732(13) -0.1881(11) 0.027(3) Uani d 1
H H1A -0.1570 0.1148 -0.2488 0.032 Uiso calc 1
H H1B 0.0023 0.1984 -0.2133 0.032 Uiso calc 1
H H1C -0.1568 0.2455 -0.1841 0.032 Uiso calc 1
N N1 -0.0356(10) 0.1147(8) -0.0655(10) 0.0190(19) Uani d 1
H H1D 0.0502 0.0555 -0.0633 0.023 Uiso calc 1
H H1E -0.1253 0.0703 -0.0496 0.023 Uiso calc 1
C C2 -0.1380(14) 0.1477(10) 0.0123(12) 0.021(2) Uani d 1
H H2A -0.1177 0.2334 0.0392 0.025 Uiso calc 1
H H2B -0.1122 0.0940 0.0853 0.025 Uiso calc 1
H H2C -0.2522 0.1377 -0.0360 0.025 Uiso calc 1
C C3 0.1321(13) 0.6417(10) -0.4579(11) 0.020(2) Uani d 1
H H3A 0.1196 0.6812 -0.3835 0.024 Uiso calc 1
H H3B 0.0953 0.6979 -0.5287 0.024 Uiso calc 1
H H3C 0.2463 0.6214 -0.4438 0.024 Uiso calc 1
N N2 0.0360(10) 0.5300(8) -0.4840(9) 0.0167(17) Uani d 1
H H2D 0.0792 0.4560 -0.5118 0.020 Uiso calc 1
H H2E -0.0720 0.5286 -0.4738 0.020 Uiso calc 1
C C4 0.0863(15) 0.4395(10) -0.3833(12) 0.027(3) Uani d 1
H H4A 0.1791 0.3929 -0.3912 0.032 Uiso calc 1
H H4B -0.0035 0.3831 -0.3883 0.032 Uiso calc 1
H H4C 0.1167 0.4820 -0.3030 0.032 Uiso calc 1

loop_
_atom_site_aniso_label
_atom_site_aniso_U_11
_atom_site_aniso_U_22
_atom_site_aniso_U_33
_atom_site_aniso_U_12
_atom_site_aniso_U_13
_atom_site_aniso_U_23
U1 0.00714(16) 0.00610(15) 0.00807(16) -0.00072(11) 0.00188(12) -0.00048(11)
U2 0.01005(17) 0.00627(15) 0.00838(16) 0.00012(12) 0.00318(12) 0.00008(12)
Cr1 0.0073(6) 0.0058(6) 0.0087(7) 0.0001(5) 0.0003(5) -0.0002(5)
Cr2 0.0083(6) 0.0066(6) 0.0101(7) -0.0011(5) 0.0028(5) -0.0006(5)
Cr3 0.0076(6) 0.0054(6) 0.0103(7) 0.0000(5) 0.0028(5) 0.0007(5)
O1 0.018(3) 0.009(3) 0.009(3) -0.001(2) 0.005(3) 0.000(2)
O2 0.018(3) 0.012(3) 0.009(3) 0.004(3) 0.002(3) 0.004(2)
O3 0.019(3) 0.013(3) 0.015(4) -0.002(3) 0.008(3) 0.002(3)
O4 0.013(3) 0.013(3) 0.014(3) -0.001(3) 0.002(3) 0.000(3)
O5 0.009(3) 0.014(3) 0.018(4) -0.001(3) 0.001(3) -0.003(3)
O6 0.010(3) 0.006(3) 0.015(3) 0.000(2) 0.002(3) 0.002(3)
O7 0.032(4) 0.015(4) 0.032(5) -0.011(3) 0.023(4) -0.006(3)
O8 0.013(3) 0.012(3) 0.012(3) -0.003(3) 0.004(3) -0.003(3)
O9 0.019(3) 0.009(3) 0.014(3) 0.004(3) 0.009(3) 0.002(3)
O10 0.019(4) 0.009(3) 0.016(3) 0.002(3) 0.006(3) 0.001(3)
O11 0.023(4) 0.014(4) 0.013(3) 0.002(3) 0.001(3) 0.006(3)
O12 0.013(3) 0.016(3) 0.019(4) -0.006(3) 0.002(3) -0.004(3)
O13 0.031(4) 0.007(3) 0.016(3) -0.002(3) 0.015(3) -0.002(3)
O14 0.025(4) 0.012(3) 0.024(4) -0.007(3) -0.009(3) 0.001(3)
O15 0.027(4) 0.014(3) 0.014(4) -0.001(3) 0.012(3) -0.003(3)
O16 0.008(3) 0.017(3) 0.032(4) 0.001(3) 0.002(3) 0.002(3)
OW17 0.019(3) 0.009(3) 0.012(3) 0.001(3) 0.006(3) 0.000(2)
OW18 0.020(4) 0.026(4) 0.039(5) 0.005(4) 0.000(3) -0.011(4)
C1 0.022(5) 0.037(6) 0.023(6) -0.010(5) 0.008(5) -0.003(5)
N1 0.008(4) 0.013(4) 0.032(5) -0.002(3) 0.000(4) -0.003(4)
C2 0.021(5) 0.015(5) 0.027(6) -0.001(4) 0.008(5) -0.002(4)
C3 0.019(5) 0.016(5) 0.026(6) -0.002(4) 0.007(5) 0.000(4)
N2 0.010(4) 0.017(4) 0.023(4) 0.004(3) 0.006(3) 0.000(3)
C4 0.028(6) 0.014(5) 0.035(6) -0.005(4) 0.004(5) 0.006(5)

loop_
_atom_type_symbol
_atom_type_description
_atom_type_scat_dispersion_real
_atom_type_scat_dispersion_imag
_atom_type_scat_source
C C 0.0033 0.0016 'International Tables Vol C Tables 4.2.6.8 and 6.1.1.4'
Cr Cr 0.3209 0.6236 'International Tables Vol C Tables 4.2.6.8 and 6.1.1.4'
N N 0.0061 0.0033 'International Tables Vol C Tables 4.2.6.8 and 6.1.1.4'
O O 0.0106 0.0060 'International Tables Vol C Tables 4.2.6.8 and 6.1.1.4'
U U -9.6767 9.6646 'International Tables Vol C Tables 4.2.6.8 and 6.1.1.4'
H H 0.0000 0.0000 'International Tables Vol C Tables 4.2.6.8 and 6.1.1.4'

loop_
_geom_angle_atom_site_label_1
_geom_angle_atom_site_label_2
_geom_angle_atom_site_label_3
_geom_angle_site_symmetry_1
_geom_angle_site_symmetry_3
_geom_angle
O5 U1 O11 . . 178.6(4)
O5 U1 O7 . . 90.8(3)
O11 U1 O7 . . 89.6(3)
O5 U1 O6 . . 92.4(3)
O11 U1 O6 . . 86.5(3)
O7 U1 O6 . . 145.6(3)
O5 U1 O15 . . 89.1(3)
O11 U1 O15 . . 89.7(3)
O7 U1 O15 . . 72.1(3)
O6 U1 O15 . . 73.7(3)
O5 U1 O9 . . 91.6(3)
O11 U1 O9 . . 88.9(3)
O7 U1 O9 . . 142.6(3)
O6 U1 O9 . . 71.6(3)
O15 U1 O9 . . 145.3(3)
O5 U1 O13 . . 89.8(3)
O11 U1 O13 . . 91.6(3)
O7 U1 O13 . . 71.4(3)
O6 U1 O13 . . 142.9(2)
O15 U1 O13 . . 143.4(2)
O9 U1 O13 . . 71.3(2)
O5 U1 O10 . . 58.1(3)
O11 U1 O10 . . 121.9(3)
O7 U1 O10 . . 146.3(3)
O6 U1 O10 . . 57.0(2)
O15 U1 O10 . . 115.9(2)
O9 U1 O10 . . 40.3(2)
O13 U1 O10 . . 94.1(2)
O4 U2 O3 . . 178.6(4)
O4 U2 O8 . . 87.7(3)
O3 U2 O8 . . 92.9(3)
O4 U2 O2 . . 88.6(3)
O3 U2 O2 . . 92.8(3)
O8 U2 O2 . . 78.4(2)
O4 U2 O1 . . 94.1(3)
O3 U2 O1 . . 84.8(3)
O8 U2 O1 . . 73.2(2)
O2 U2 O1 . . 151.4(2)
O4 U2 O10 . . 91.7(3)
O3 U2 O10 . . 88.3(3)
O8 U2 O10 . . 152.1(3)
O2 U2 O10 . . 73.6(2)
O1 U2 O10 . . 134.6(2)
O4 U2 OW17 . . 84.4(3)
O3 U2 OW17 . . 94.3(3)
O8 U2 OW17 . . 139.6(2)
O2 U2 OW17 . . 140.6(2)
O1 U2 OW17 . . 68.0(2)
O10 U2 OW17 . . 67.9(2)
O4 U2 O9 . 2_454 64.4(3)
O3 U2 O9 . 2_454 114.2(3)
O8 U2 O9 . 2_454 98.1(2)
O2 U2 O9 . 2_454 152.9(2)
O1 U2 O9 . 2_454 39.71(19)
O10 U2 O9 . 2_454 106.8(2)
OW17 U2 O9 . 2_454 43.33(19)
O4 U2 O16 . 1_565 119.9(3)
O3 U2 O16 . 1_565 60.2(3)
O8 U2 O16 . 1_565 38.6(2)
O2 U2 O16 . 1_565 100.1(2)
O1 U2 O16 . 1_565 54.2(2)
O10 U2 O16 . 1_565 147.9(2)
OW17 U2 O16 . 1_565 117.0(2)
O9 U2 O16 2_454 1_565 92.86(15)
O4 U2 O10 . 2_454 57.9(3)
O3 U2 O10 . 2_454 121.4(3)
O8 U2 O10 . 2_454 60.1(2)
O2 U2 O10 . 2_454 125.2(2)
O1 U2 O10 . 2_454 39.8(2)
O10 U2 O10 . 2_454 139.90(11)
OW17 U2 O10 . 2_454 82.52(19)
O9 U2 O10 2_454 2_454 39.19(15)
O16 U2 O10 1_565 2_454 69.61(16)
O4 U2 O15 . 2_455 119.7(3)
O3 U2 O15 . 2_455 61.4(3)
O8 U2 O15 . 2_455 38.1(2)
O2 U2 O15 . 2_455 62.4(2)
O1 U2 O15 . 2_455 92.0(2)
O10 U2 O15 . 2_455 123.2(2)
OW17 U2 O15 . 2_455 150.6(2)
O9 U2 O15 2_454 2_455 128.88(15)
O16 U2 O15 1_565 2_455 38.03(16)
O10 U2 O15 2_454 2_455 95.92(15)
O4 U2 O7 . 2_455 123.4(3)
O3 U2 O7 . 2_455 58.0(3)
O8 U2 O7 . 2_455 72.6(2)
O2 U2 O7 . 2_455 36.4(2)
O1 U2 O7 . 2_455 127.0(2)
O10 U2 O7 . 2_455 84.6(2)
OW17 U2 O7 . 2_455 142.1(2)
O9 U2 O7 2_454 2_455 166.63(15)
O16 U2 O7 1_565 2_455 73.85(16)
O10 U2 O7 2_454 2_455 132.71(15)
O15 U2 O7 2_455 2_455 38.75(14)
O14 Cr1 O7 . 2_455 110.9(5)
O14 Cr1 O2 . . 108.6(4)
O7 Cr1 O2 2_455 . 109.5(4)
O14 Cr1 O6 . . 107.1(4)
O7 Cr1 O6 2_455 . 110.1(4)
O2 Cr1 O6 . . 110.7(3)
O14 Cr1 O15 . . 111.5(3)
O7 Cr1 O15 2_455 . 63.5(3)
O2 Cr1 O15 . . 138.9(3)
O6 Cr1 O15 . . 48.5(3)
O14 Cr1 O12 . . 93.1(4)
O7 Cr1 O12 2_455 . 156.0(4)
O2 Cr1 O12 . . 59.7(3)
O6 Cr1 O12 . . 61.0(3)
O15 Cr1 O12 . . 109.09(17)
O14 Cr1 O10 . . 134.0(4)
O7 Cr1 O10 2_455 . 113.8(4)
O2 Cr1 O10 . . 45.8(3)
O6 Cr1 O10 . . 66.7(3)
O15 Cr1 O10 . . 97.53(17)
O12 Cr1 O10 . . 42.61(16)
O12 Cr2 O10 . . 110.8(4)
O12 Cr2 O9 . . 111.1(4)
O10 Cr2 O9 . . 110.6(4)
O12 Cr2 O1 . 2_444 107.8(4)
O10 Cr2 O1 . 2_444 109.8(4)
O9 Cr2 O1 . 2_444 106.6(3)
O12 Cr2 O6 . . 75.3(3)
O10 Cr2 O6 . . 82.1(3)
O9 Cr2 O6 . . 59.2(3)
O1 Cr2 O6 2_444 . 164.7(3)
O12 Cr2 OW17 . 2_444 127.3(3)
O10 Cr2 OW17 . 2_444 121.8(3)
O9 Cr2 OW17 . 2_444 54.7(3)
O1 Cr2 OW17 2_444 2_444 52.1(3)
O6 Cr2 OW17 . 2_444 113.81(17)
O12 Cr2 O2 . . 64.9(3)
O10 Cr2 O2 . . 52.0(3)
O9 Cr2 O2 . . 105.9(3)
O1 Cr2 O2 2_444 . 146.9(3)
O6 Cr2 O2 . . 48.17(17)
OW17 Cr2 O2 2_444 . 158.54(17)
O12 Cr2 O4 . 2_444 165.5(3)
O10 Cr2 O4 . 2_444 73.4(3)
O9 Cr2 O4 . 2_444 79.0(3)
O1 Cr2 O4 2_444 2_444 58.3(3)
O6 Cr2 O4 . 2_444 119.27(17)
OW17 Cr2 O4 2_444 2_444 49.42(17)
O2 Cr2 O4 . 2_444 123.68(17)
O16 Cr3 O15 . 2_445 110.5(4)
O16 Cr3 O13 . . 110.7(4)
O15 Cr3 O13 2_445 . 110.4(4)
O16 Cr3 O8 . 1_545 108.3(4)
O15 Cr3 O8 2_445 1_545 109.7(4)
O13 Cr3 O8 . 1_545 107.1(3)
O16 Cr3 O7 . . 98.1(3)
O15 Cr3 O7 2_445 . 69.2(3)
O13 Cr3 O7 . . 51.5(3)
O8 Cr3 O7 1_545 . 151.4(3)
O16 Cr3 O3 . 1_545 76.0(3)
O15 Cr3 O3 2_445 1_545 79.8(3)
O13 Cr3 O3 . 1_545 163.4(3)
O8 Cr3 O3 1_545 1_545 56.5(3)
O7 Cr3 O3 . 1_545 144.27(18)
O16 Cr3 OW17 . 2_444 111.5(3)
O15 Cr3 OW17 2_445 2_444 137.6(3)
O13 Cr3 OW17 . 2_444 58.8(3)
O8 Cr3 OW17 1_545 2_444 50.3(3)
O7 Cr3 OW17 . 2_444 110.05(17)
O3 Cr3 OW17 1_545 2_444 104.75(16)
O16 Cr3 O1 . 1_545 63.1(3)
O15 Cr3 O1 2_445 1_545 125.5(3)
O13 Cr3 O1 . 1_545 122.6(3)
O8 Cr3 O1 1_545 1_545 45.2(3)
O7 Cr3 O1 . 1_545 158.4(2)
O3 Cr3 O1 1_545 1_545 45.74(16)
OW17 Cr3 O1 2_444 1_545 70.82(16)
Cr2 O1 U2 2_454 . 128.7(4)
Cr2 O1 O12 2_454 2_454 35.1(2)
U2 O1 O12 . 2_454 163.8(4)
Cr2 O1 O9 2_454 2_454 36.5(2)
U2 O1 O9 . 2_454 106.1(3)
O12 O1 O9 2_454 2_454 60.7(3)
Cr2 O1 O10 2_454 2_454 34.6(2)
U2 O1 O10 . 2_454 106.6(3)
O12 O1 O10 2_454 2_454 59.6(3)
O9 O1 O10 2_454 2_454 60.4(3)
Cr2 O1 OW17 2_454 . 98.7(3)
U2 O1 OW17 . . 58.6(2)
O12 O1 OW17 2_454 . 116.2(3)
O9 O1 OW17 2_454 . 62.4(3)
O10 O1 OW17 2_454 . 111.5(3)
Cr2 O1 O8 2_454 . 114.9(4)
U2 O1 O8 . . 52.5(2)
O12 O1 O8 2_454 . 126.6(3)
O9 O1 O8 2_454 . 128.5(3)
O10 O1 O8 2_454 . 80.3(3)
OW17 O1 O8 . . 110.3(3)
Cr2 O1 O3 2_454 . 166.3(4)
U2 O1 O3 . . 38.89(19)
O12 O1 O3 2_454 . 157.0(4)
O9 O1 O3 2_454 . 132.1(3)
O10 O1 O3 2_454 . 141.2(4)
OW17 O1 O3 . . 70.0(3)
O8 O1 O3 . . 64.3(3)
Cr2 O1 N2 2_454 2_454 109.9(4)
U2 O1 N2 . 2_454 120.4(3)
O12 O1 N2 2_454 2_454 75.4(3)
O9 O1 N2 2_454 2_454 116.1(3)
O10 O1 N2 2_454 2_454 130.0(3)
OW17 O1 N2 . 2_454 107.1(3)
O8 O1 N2 . 2_454 114.5(3)
O3 O1 N2 . 2_454 81.6(3)
Cr2 O1 O4 2_454 . 93.6(3)
U2 O1 O4 . . 35.29(17)
O12 O1 O4 2_454 . 128.6(3)
O9 O1 O4 2_454 . 78.6(3)
O10 O1 O4 2_454 . 74.0(3)
OW17 O1 O4 . . 60.6(2)
O8 O1 O4 . . 58.2(2)
O3 O1 O4 . . 74.2(3)
N2 O1 O4 2_454 . 155.4(3)
Cr2 O1 O16 2_454 1_565 121.1(3)
U2 O1 O16 . 1_565 90.3(2)
O12 O1 O16 2_454 1_565 100.2(3)
O9 O1 O16 2_454 1_565 157.5(3)
O10 O1 O16 2_454 1_565 100.6(3)
OW17 O1 O16 . 1_565 140.0(3)
O8 O1 O16 . 1_565 51.6(2)
O3 O1 O16 . 1_565 70.1(3)
N2 O1 O16 2_454 1_565 65.1(3)
O4 O1 O16 . 1_565 109.3(3)
Cr2 O1 Cr3 2_454 1_565 121.3(3)
U2 O1 Cr3 . 1_565 70.42(17)
O12 O1 Cr3 2_454 1_565 115.4(3)
O9 O1 Cr3 2_454 1_565 149.1(3)
O10 O1 Cr3 2_454 1_565 90.5(2)
OW17 O1 Cr3 . 1_565 128.2(3)
O8 O1 Cr3 . 1_565 25.74(15)
O3 O1 Cr3 . 1_565 64.5(2)
N2 O1 Cr3 2_454 1_565 89.9(3)
O4 O1 Cr3 . 1_565 83.7(2)
O16 O1 Cr3 1_565 1_565 25.81(14)
Cr1 O2 U2 . . 140.6(4)
Cr1 O2 O14 . . 34.9(2)
U2 O2 O14 . . 172.4(4)
Cr1 O2 O7 . 2_455 35.0(2)
U2 O2 O7 . 2_455 113.1(3)
O14 O2 O7 . 2_455 59.9(3)
Cr1 O2 O6 . . 34.9(2)
U2 O2 O6 . . 121.8(3)
O14 O2 O6 . . 58.5(3)
O7 O2 O6 2_455 . 60.0(3)
Cr1 O2 O10 . . 109.0(3)
U2 O2 O10 . . 54.0(2)
O14 O2 O10 . . 130.1(3)
O7 O2 O10 2_455 . 113.9(3)
O6 O2 O10 . . 75.6(3)
Cr1 O2 O4 . . 172.2(4)
U2 O2 O4 . . 37.82(18)
O14 O2 O4 . . 147.9(4)
O7 O2 O4 2_455 . 148.5(4)
O6 O2 O4 . . 137.4(3)
O10 O2 O4 . . 63.6(3)
Cr1 O2 O8 . . 127.6(4)
U2 O2 O8 . . 50.59(19)
O14 O2 O8 . . 124.8(3)
O7 O2 O8 2_455 . 94.6(3)
O6 O2 O8 . . 150.1(3)
O10 O2 O8 . . 104.6(3)
O4 O2 O8 . . 58.8(2)
Cr1 O2 O3 . . 104.5(3)
U2 O2 O3 . . 36.53(17)
O14 O2 O3 . . 137.3(4)
O7 O2 O3 2_455 . 77.8(3)
O6 O2 O3 . . 96.3(3)
O10 O2 O3 . . 60.4(3)
O4 O2 O3 . . 74.4(3)
O8 O2 O3 . . 60.6(2)
Cr1 O2 O12 . . 93.3(3)
U2 O2 O12 . . 98.4(3)
O14 O2 O12 . . 88.4(3)
O7 O2 O12 2_455 . 124.9(3)
O6 O2 O12 . . 65.1(3)
O10 O2 O12 . . 52.8(2)
O4 O2 O12 . . 80.3(3)
O8 O2 O12 . . 139.0(3)
O3 O2 O12 . . 113.1(3)
Cr1 O2 OW18 . 2 114.0(4)
U2 O2 OW18 . 2 103.4(3)
O14 O2 OW18 . 2 83.1(3)
O7 O2 OW18 2_455 2 142.3(4)
O6 O2 OW18 . 2 108.0(3)
O10 O2 OW18 . 2 94.5(3)
O4 O2 OW18 . 2 65.9(3)
O8 O2 OW18 . 2 101.9(3)
O3 O2 OW18 . 2 139.6(3)
O12 O2 OW18 . 2 54.6(3)
Cr1 O2 Cr2 . . 95.0(3)
U2 O2 Cr2 . . 79.95(19)
O14 O2 Cr2 . . 105.4(3)
O7 O2 Cr2 2_455 . 115.6(3)
O6 O2 Cr2 . . 60.5(2)
O10 O2 Cr2 . . 27.52(17)
O4 O2 Cr2 . . 77.3(2)
O8 O2 Cr2 . . 129.7(3)
O3 O2 Cr2 . . 86.4(2)
O12 O2 Cr2 . . 27.31(14)
OW18 O2 Cr2 2 . 78.7(2)
U2 O3 O1 . . 56.3(2)
U2 O3 O10 . . 54.1(2)
O1 O3 O10 . . 98.7(3)
U2 O3 O8 . . 50.5(2)
O1 O3 O8 . . 57.1(2)
O10 O3 O8 . . 100.3(3)
U2 O3 O2 . . 50.7(2)
O1 O3 O2 . . 102.3(3)
O10 O3 O2 . . 56.7(2)
O8 O3 O2 . . 58.6(2)
U2 O3 OW18 . 2_455 151.5(4)
O1 O3 OW18 . 2_455 96.3(3)
O10 O3 OW18 . 2_455 149.1(4)
O8 O3 OW18 . 2_455 110.5(3)
O2 O3 OW18 . 2_455 144.4(4)
U2 O3 OW17 . . 51.8(2)
O1 O3 OW17 . . 53.5(2)
O10 O3 OW17 . . 52.8(2)
O8 O3 OW17 . . 94.2(3)
O2 O3 OW17 . . 94.7(3)
OW18 O3 OW17 2_455 . 120.6(3)
U2 O3 O16 . 1_565 93.9(3)
O1 O3 O16 . 1_565 61.3(2)
O10 O3 O16 . 1_565 147.4(3)
O8 O3 O16 . 1_565 47.7(2)
O2 O3 O16 . 1_565 100.2(3)
OW18 O3 O16 2_455 1_565 63.0(3)
OW17 O3 O16 . 1_565 114.8(3)
U2 O3 O4 . . 0.71(18)
O1 O3 O4 . . 55.7(2)
O10 O3 O4 . . 54.1(2)
O8 O3 O4 . . 50.8(2)
O2 O3 O4 . . 51.3(2)
OW18 O3 O4 2_455 . 151.1(3)
OW17 O3 O4 . . 51.2(2)
O16 O3 O4 1_565 . 93.9(2)
U2 O3 Cr3 . 1_565 78.8(2)
O1 O3 Cr3 . 1_565 69.7(2)
O10 O3 Cr3 . 1_565 126.0(3)
O8 O3 Cr3 . 1_565 28.38(15)
O2 O3 Cr3 . 1_565 74.1(2)
OW18 O3 Cr3 2_455 1_565 84.6(3)
OW17 O3 Cr3 . 1_565 118.3(2)
O16 O3 Cr3 1_565 1_565 26.24(13)
O4 O3 Cr3 . 1_565 79.15(18)
U2 O3 O7 . 2_455 97.0(3)
O1 O3 O7 . 2_455 134.6(3)
O10 O3 O7 . 2_455 89.9(3)
O8 O3 O7 . 2_455 77.5(2)
O2 O3 O7 . 2_455 47.5(2)
OW18 O3 O7 2_455 2_455 98.6(3)
OW17 O3 O7 . 2_455 140.1(3)
O16 O3 O7 1_565 2_455 88.4(2)
O4 O3 O7 . 2_455 97.7(3)
Cr3 O3 O7 1_565 2_455 69.34(19)
U2 O3 O15 . 2_455 93.2(3)
O1 O3 O15 . 2_455 96.1(3)
O10 O3 O15 . 2_455 123.4(3)
O8 O3 O15 . 2_455 47.5(2)
O2 O3 O15 . 2_455 66.8(2)
OW18 O3 O15 2_455 2_455 81.3(3)
OW17 O3 O15 . 2_455 141.6(3)
O16 O3 O15 1_565 2_455 43.7(2)
O4 O3 O15 . 2_455 93.8(2)
Cr3 O3 O15 1_565 2_455 26.38(13)
O7 O3 O15 2_455 2_455 44.99(19)
U2 O4 O8 . . 54.0(2)
U2 O4 O2 . . 53.6(2)
O8 O4 O2 . . 61.4(2)
U2 O4 OW17 . . 58.7(2)
O8 O4 OW17 . . 103.1(3)
O2 O4 OW17 . . 103.2(3)
U2 O4 O10 . . 52.2(2)
O8 O4 O10 . . 101.8(3)
O2 O4 O10 . . 57.1(2)
OW17 O4 O10 . . 54.8(2)
U2 O4 O1 . . 50.6(2)
O8 O4 O1 . . 56.2(2)
O2 O4 O1 . . 99.8(3)
OW17 O4 O1 . . 54.3(2)
O10 O4 O1 . . 92.4(3)
U2 O4 C3 . 2_554 154.4(4)
O8 O4 C3 . 2_554 100.7(3)
O2 O4 C3 . 2_554 121.5(3)
OW17 O4 C3 . 2_554 135.3(4)
O10 O4 C3 . 2_554 151.2(4)
O1 O4 C3 . 2_554 115.1(3)
U2 O4 OW18 . 2 115.1(3)
O8 O4 OW18 . 2 100.8(3)
O2 O4 OW18 . 2 61.8(3)
OW17 O4 OW18 . 2 139.6(3)
O10 O4 OW18 . 2 88.8(3)
O1 O4 OW18 . 2 156.7(3)
C3 O4 OW18 2_554 2 69.4(3)
U2 O4 O10 . 2_454 96.7(3)
O8 O4 O10 . 2_454 67.4(2)
O2 O4 O10 . 2_454 128.8(3)
OW17 O4 O10 . 2_454 89.0(3)
O10 O4 O10 . 2_454 140.0(2)
O1 O4 O10 . 2_454 48.8(2)
C3 O4 O10 2_554 2_454 66.4(3)
OW18 O4 O10 2 2_454 130.4(3)
U2 O4 O3 . . 0.71(18)
O8 O4 O3 . . 54.3(2)
O2 O4 O3 . . 54.3(2)
OW17 O4 O3 . . 58.1(2)
O10 O4 O3 . . 52.2(2)
O1 O4 O3 . . 50.1(2)
C3 O4 O3 2_554 . 154.6(3)
OW18 O4 O3 2 . 115.8(3)
O10 O4 O3 2_454 . 96.4(2)
U2 O4 Cr2 . 2_454 78.6(2)
O8 O4 Cr2 . 2_454 71.8(2)
O2 O4 Cr2 . 2_454 126.4(3)
OW17 O4 Cr2 . 2_454 62.51(19)
O10 O4 Cr2 . 2_454 113.5(3)
O1 O4 Cr2 . 2_454 28.07(14)
C3 O4 Cr2 2_554 2_454 90.6(3)
OW18 O4 Cr2 2 2_454 157.4(3)
O10 O4 Cr2 2_454 2_454 26.95(14)
O3 O4 Cr2 . 2_454 78.02(19)
U2 O4 O9 . 2_454 89.7(3)
O8 O4 O9 . 2_454 98.0(3)
O2 O4 O9 . 2_454 143.3(3)
OW17 O4 O9 . 2_454 49.1(2)
O10 O4 O9 . 2_454 103.8(3)
O1 O4 O9 . 2_454 46.31(19)
C3 O4 O9 2_554 2_454 90.6(3)
OW18 O4 O9 2 2_454 154.7(3)
O10 O4 O9 2_454 2_454 44.89(19)
O3 O4 O9 . 2_454 89.0(2)
Cr2 O4 O9 2_454 2_454 26.69(13)
U1 O5 O15 . . 53.9(3)
U1 O5 O7 . . 52.5(3)
O15 O5 O7 . . 56.2(3)
U1 O5 O13 . . 53.6(2)
O15 O5 O13 . . 100.0(3)
O7 O5 O13 . . 55.6(2)
U1 O5 O6 . . 51.5(2)
O15 O5 O6 . . 57.0(2)
O7 O5 O6 . . 97.7(3)
O13 O5 O6 . . 97.7(3)
U1 O5 O9 . . 52.5(2)
O15 O5 O9 . . 99.7(3)
O7 O5 O9 . . 97.4(3)
O13 O5 O9 . . 55.5(2)
O6 O5 O9 . . 54.9(2)
U1 O5 O10 . . 96.4(3)
O15 O5 O10 . . 119.1(3)
O7 O5 O10 . . 146.5(3)
O13 O5 O10 . . 97.8(3)
O6 O5 O10 . . 63.2(2)
O9 O5 O10 . . 49.2(2)
U1 O5 O11 . . 0.70(18)
O15 O5 O11 . . 53.3(2)
O7 O5 O11 . . 52.7(2)
O13 O5 O11 . . 54.3(2)
O6 O5 O11 . . 51.0(2)
O9 O5 O11 . . 52.8(2)
O10 O5 O11 . . 96.4(2)
U1 O5 O3 . . 130.1(3)
O15 O5 O3 . . 107.9(3)
O7 O5 O3 . . 160.7(3)
O13 O5 O3 . . 143.5(3)
O6 O5 O3 . . 79.1(2)
O9 O5 O3 . . 96.2(3)
O10 O5 O3 . . 48.09(19)
O11 O5 O3 . . 129.7(3)
U1 O5 O7 . 2_455 86.4(3)
O15 O5 O7 . 2_455 53.4(2)
O7 O5 O7 . 2_455 109.7(2)
O13 O5 O7 . 2_455 139.0(3)
O6 O5 O7 . 2_455 43.0(2)
O9 O5 O7 . 2_455 95.0(3)
O10 O5 O7 . 2_455 76.0(2)
O11 O5 O7 . 2_455 85.7(2)
O3 O5 O7 . 2_455 55.4(2)
U1 O5 O14 . 2_445 92.2(3)
O15 O5 O14 . 2_445 76.7(3)
O7 O5 O14 . 2_445 39.7(2)
O13 O5 O14 . 2_445 76.7(2)
O6 O5 O14 . 2_445 131.9(3)
O9 O5 O14 . 2_445 131.0(3)
O10 O5 O14 . 2_445 164.1(3)
O11 O5 O14 . 2_445 92.4(2)
O3 O5 O14 . 2_445 131.9(2)
O7 O5 O14 2_455 2_445 118.0(2)
U1 O5 O4 . 2_444 102.2(3)
O15 O5 O4 . 2_444 155.5(3)
O7 O5 O4 . 2_444 116.4(3)
O13 O5 O4 . 2_444 63.0(2)
O6 O5 O4 . 2_444 105.5(3)
O9 O5 O4 . 2_444 56.5(2)
O10 O5 O4 . 2_444 51.84(19)
O11 O5 O4 . 2_444 102.7(2)
O3 O5 O4 . 2_444 82.6(2)
O7 O5 O4 2_455 2_444 127.6(2)
O14 O5 O4 2_445 2_444 113.3(2)
Cr1 O6 U1 . . 146.8(4)
Cr1 O6 O14 . . 35.5(2)
U1 O6 O14 . . 162.2(4)
Cr1 O6 O7 . 2_455 34.5(2)
U1 O6 O7 . 2_455 114.6(3)
O14 O6 O7 . 2_455 59.7(3)
Cr1 O6 O2 . . 34.5(2)
U1 O6 O2 . . 135.1(3)
O14 O6 O2 . . 58.9(3)
O7 O6 O2 2_455 . 59.1(3)
Cr1 O6 O9 . . 136.0(4)
U1 O6 O9 . . 54.9(2)
O14 O6 O9 . . 140.6(4)
O7 O6 O9 2_455 . 143.1(4)
O2 O6 O9 . . 101.5(3)
Cr1 O6 O15 . . 105.0(3)
U1 O6 O15 . . 53.6(2)
O14 O6 O15 . . 110.2(4)
O7 O6 O15 2_455 . 71.9(3)
O2 O6 O15 . . 128.2(3)
O9 O6 O15 . . 108.5(3)
Cr1 O6 N1 . 2 104.2(3)
U1 O6 N1 . 2 105.1(3)
O14 O6 N1 . 2 68.8(3)
O7 O6 N1 2_455 2 120.5(4)
O2 O6 N1 . 2 115.7(3)
O9 O6 N1 . 2 95.8(3)
O15 O6 N1 . 2 102.3(3)
Cr1 O6 O11 . . 160.6(4)
U1 O6 O11 . . 38.63(18)
O14 O6 O11 . . 131.3(3)
O7 O6 O11 2_455 . 134.3(3)
O2 O6 O11 . . 164.7(4)
O9 O6 O11 . . 63.3(3)
O15 O6 O11 . . 62.8(3)
N1 O6 O11 2 . 66.6(3)
Cr1 O6 O5 . . 113.7(3)
U1 O6 O5 . . 36.07(17)
O14 O6 O5 . . 147.8(4)
O7 O6 O5 2_455 . 88.7(3)
O2 O6 O5 . . 100.8(3)
O9 O6 O5 . . 62.7(2)
O15 O6 O5 . . 60.4(3)
N1 O6 O5 2 . 141.1(3)
O11 O6 O5 . . 74.7(3)
Cr1 O6 O12 . . 91.8(3)
U1 O6 O12 . . 108.0(3)
O14 O6 O12 . . 87.9(3)
O7 O6 O12 2_455 . 122.7(3)
O2 O6 O12 . . 63.8(2)
O9 O6 O12 . . 53.1(2)
O15 O6 O12 . . 161.6(3)
N1 O6 O12 2 . 80.5(3)
O11 O6 O12 . . 102.9(3)
O5 O6 O12 . . 106.0(3)
Cr1 O6 Cr2 . . 105.5(3)
U1 O6 Cr2 . . 83.4(2)
O14 O6 Cr2 . . 114.0(3)
O7 O6 Cr2 2_455 . 124.6(3)
O2 O6 Cr2 . . 71.4(2)
O9 O6 Cr2 . . 31.21(16)
O15 O6 Cr2 . . 134.9(3)
N1 O6 Cr2 2 . 101.6(3)
O11 O6 Cr2 . . 93.3(2)
O5 O6 Cr2 . . 77.1(2)
O12 O6 Cr2 . . 28.99(14)
Cr1 O7 U1 2_445 . 163.9(5)
Cr1 O7 O14 2_445 2_445 34.1(3)
U1 O7 O14 . 2_445 132.3(4)
Cr1 O7 O2 2_445 2_445 35.5(2)
U1 O7 O2 . 2_445 139.5(4)
O14 O7 O2 2_445 2_445 59.2(3)
Cr1 O7 O6 2_445 2_445 35.4(2)
U1 O7 O6 . 2_445 158.4(4)
O14 O7 O6 2_445 2_445 58.6(3)
O2 O7 O6 2_445 2_445 60.9(3)
Cr1 O7 O13 2_445 . 131.0(5)
U1 O7 O13 . . 55.0(2)
O14 O7 O13 2_445 . 112.8(4)
O2 O7 O13 2_445 . 165.5(4)
O6 O7 O13 2_445 . 104.7(3)
Cr1 O7 O15 2_445 . 116.6(4)
U1 O7 O15 . . 54.4(2)
O14 O7 O15 2_445 . 111.8(4)
O2 O7 O15 2_445 . 85.1(3)
O6 O7 O15 2_445 . 145.2(4)
O13 O7 O15 . . 109.4(3)
Cr1 O7 O11 2_445 . 155.4(5)
U1 O7 O11 . . 37.54(18)
O14 O7 O11 2_445 . 169.7(4)
O2 O7 O11 2_445 . 126.1(4)
O6 O7 O11 2_445 . 131.2(4)
O13 O7 O11 . . 64.0(3)
O15 O7 O11 . . 62.5(3)
Cr1 O7 O5 2_445 . 128.6(5)
U1 O7 O5 . . 36.69(18)
O14 O7 O5 2_445 . 95.6(4)
O2 O7 O5 2_445 . 127.8(4)
O6 O7 O5 2_445 . 145.8(4)
O13 O7 O5 . . 62.4(3)
O15 O7 O5 . . 61.5(3)
O11 O7 O5 . . 74.2(3)
Cr1 O7 O15 2_445 2_445 89.6(3)
U1 O7 O15 . 2_445 103.0(3)
O14 O7 O15 2_445 2_445 97.7(3)
O2 O7 O15 2_445 2_445 114.3(3)
O6 O7 O15 2_445 2_445 55.4(2)
O13 O7 O15 . 2_445 52.7(2)
O15 O7 O15 . 2_445 150.3(3)
O11 O7 O15 . 2_445 87.9(3)
O5 O7 O15 . 2_445 113.8(3)
Cr1 O7 Cr3 2_445 . 105.1(3)
U1 O7 Cr3 . . 82.9(2)
O14 O7 Cr3 2_445 . 97.3(3)
O2 O7 Cr3 2_445 . 137.6(3)
O6 O7 Cr3 2_445 . 76.7(2)
O13 O7 Cr3 . . 27.98(18)
O15 O7 Cr3 . . 137.3(3)
O11 O7 Cr3 . . 83.5(2)
O5 O7 Cr3 . . 85.9(3)
O15 O7 Cr3 2_445 . 28.23(15)
Cr1 O7 O3 2_445 2_445 83.5(4)
U1 O7 O3 . 2_445 103.0(3)
O14 O7 O3 2_445 2_445 113.5(4)
O2 O7 O3 2_445 2_445 54.7(3)
O6 O7 O3 2_445 2_445 84.3(3)
O13 O7 O3 . 2_445 130.0(4)
O15 O7 O3 . 2_445 68.8(3)
O11 O7 O3 . 2_445 73.2(3)
O5 O7 O3 . 2_445 129.0(3)
O15 O7 O3 2_445 2_445 103.1(3)
Cr3 O7 O3 . 2_445 127.5(3)
Cr3 O8 U2 1_565 . 131.8(4)
Cr3 O8 O16 1_565 1_565 34.7(2)
U2 O8 O16 . 1_565 109.0(3)
Cr3 O8 O13 1_565 1_565 35.8(2)
U2 O8 O13 . 1_565 167.5(3)
O16 O8 O13 1_565 1_565 59.8(3)
Cr3 O8 O15 1_565 2_455 34.5(2)
U2 O8 O15 . 2_455 110.6(3)
O16 O8 O15 1_565 2_455 59.2(3)
O13 O8 O15 1_565 2_455 59.8(3)
Cr3 O8 O1 1_565 . 109.0(3)
U2 O8 O1 . . 54.3(2)
O16 O8 O1 1_565 . 74.3(3)
O13 O8 O1 1_565 . 122.3(3)
O15 O8 O1 2_455 . 123.0(3)
Cr3 O8 O4 1_565 . 170.1(4)
U2 O8 O4 . . 38.29(18)
O16 O8 O4 1_565 . 138.9(3)
O13 O8 O4 1_565 . 154.1(3)
O15 O8 O4 2_455 . 140.5(3)
O1 O8 O4 . . 65.6(3)
Cr3 O8 OW17 1_565 2_454 102.4(3)
U2 O8 OW17 . 2_454 123.2(3)
O16 O8 OW17 1_565 2_454 107.6(3)
O13 O8 OW17 1_565 2_454 68.0(3)
O15 O8 OW17 2_455 2_454 125.2(3)
O1 O8 OW17 . 2_454 97.8(3)
O4 O8 OW17 . 2_454 86.9(3)
Cr3 O8 O2 1_565 . 116.1(4)
U2 O8 O2 . . 51.0(2)
O16 O8 O2 1_565 . 127.2(3)
O13 O8 O2 1_565 . 129.6(3)
O15 O8 O2 2_455 . 81.6(3)
O1 O8 O2 . . 105.2(3)
O4 O8 O2 . . 59.8(2)
OW17 O8 O2 2_454 . 124.4(3)
Cr3 O8 O3 1_565 . 95.2(3)
U2 O8 O3 . . 36.64(18)
O16 O8 O3 1_565 . 77.1(3)
O13 O8 O3 1_565 . 130.9(3)
O15 O8 O3 2_455 . 79.2(3)
O1 O8 O3 . . 58.6(2)
O4 O8 O3 . . 74.9(3)
OW17 O8 O3 2_454 . 154.5(3)
O2 O8 O3 . . 60.9(2)
Cr3 O8 O10 1_565 2_454 118.7(3)
U2 O8 O10 . 2_454 85.6(2)
O16 O8 O10 1_565 2_454 95.5(3)
O13 O8 O10 1_565 2_454 100.4(3)
O15 O8 O10 2_455 2_454 152.9(3)
O1 O8 O10 . 2_454 49.2(2)
O4 O8 O10 . 2_454 64.9(2)
OW17 O8 O10 2_454 2_454 48.9(2)
O2 O8 O10 . 2_454 124.7(3)
O3 O8 O10 . 2_454 106.2(3)
Cr3 O8 O7 1_565 2_455 75.7(3)
U2 O8 O7 . 2_455 75.3(2)
O16 O8 O7 1_565 2_455 90.8(3)
O13 O8 O7 1_565 2_455 98.3(3)
O15 O8 O7 2_455 2_455 41.6(2)
O1 O8 O7 . 2_455 116.4(3)
O4 O8 O7 . 2_455 98.9(3)
OW17 O8 O7 2_454 2_455 144.7(3)
O2 O8 O7 . 2_455 40.66(19)
O3 O8 O7 . 2_455 57.8(2)
O10 O8 O7 2_454 2_455 161.0(3)
Cr2 O9 U1 . . 135.4(4)
Cr2 O9 O1 . 2_444 36.9(2)
U1 O9 O1 . 2_444 161.8(3)
Cr2 O9 O12 . . 33.7(2)
U1 O9 O12 . . 125.4(3)
O1 O9 O12 2_444 . 59.2(3)
Cr2 O9 O10 . . 34.4(2)
U1 O9 O10 . . 105.2(3)
O1 O9 O10 2_444 . 60.5(3)
O12 O9 O10 . . 59.2(3)
Cr2 O9 O6 . . 89.6(3)
U1 O9 O6 . . 53.5(2)
O1 O9 O6 2_444 . 126.3(3)
O12 O9 O6 . . 72.0(3)
O10 O9 O6 . . 76.8(3)
Cr2 O9 O13 . . 149.0(4)
U1 O9 O13 . . 54.4(2)
O1 O9 O13 2_444 . 122.1(3)
O12 O9 O13 . . 176.9(4)
O10 O9 O13 . . 123.9(3)
O6 O9 O13 . . 107.9(3)
Cr2 O9 OW17 . 2_444 96.3(3)
U1 O9 OW17 . 2_444 121.8(3)
O1 O9 OW17 2_444 2_444 59.5(2)
O12 O9 OW17 . 2_444 112.4(3)
O10 O9 OW17 . 2_444 109.2(3)
O6 O9 OW17 . 2_444 173.8(3)
O13 O9 OW17 . 2_444 67.6(3)
Cr2 O9 O11 . . 145.4(4)
U1 O9 O11 . . 37.27(18)
O1 O9 O11 2_444 . 160.9(3)
O12 O9 O11 . . 114.3(3)
O10 O9 O11 . . 134.3(3)
O6 O9 O11 . . 59.9(2)
O13 O9 O11 . . 63.5(3)
OW17 O9 O11 2_444 . 113.9(3)
Cr2 O9 O5 . . 108.7(3)
U1 O9 O5 . . 35.93(17)
O1 O9 O5 2_444 . 125.9(3)
O12 O9 O5 . . 120.5(3)
O10 O9 O5 . . 74.4(3)
O6 O9 O5 . . 62.3(2)
O13 O9 O5 . . 61.5(2)
OW17 O9 O5 2_444 . 116.9(3)
O11 O9 O5 . . 73.2(3)
Cr2 O9 O4 . 2_444 74.3(3)
U1 O9 O4 . 2_444 109.9(2)
O1 O9 O4 2_444 2_444 55.1(2)
O12 O9 O4 . 2_444 107.5(3)
O10 O9 O4 . 2_444 64.4(2)
O6 O9 O4 . 2_444 131.9(3)
O13 O9 O4 . 2_444 75.0(3)
OW17 O9 O4 2_444 2_444 52.0(2)
O11 O9 O4 . 2_444 137.6(3)
O5 O9 O4 . 2_444 80.2(2)
Cr2 O9 U2 . 2_444 64.9(2)
U1 O9 U2 . 2_444 134.2(2)
O1 O9 U2 2_444 2_444 34.14(17)
O12 O9 U2 . 2_444 92.9(2)
O10 O9 U2 . 2_444 71.2(2)
O6 O9 U2 . 2_444 148.0(3)
O13 O9 U2 . 2_444 88.7(2)
OW17 O9 U2 2_444 2_444 37.92(17)
O11 O9 U2 . 2_444 149.3(3)
O5 O9 U2 . 2_444 106.0(2)
O4 O9 U2 2_444 2_444 25.89(12)
Cr2 O10 U2 . . 146.5(4)
Cr2 O10 O12 . . 34.2(2)
U2 O10 O12 . . 112.4(3)
Cr2 O10 O9 . . 34.9(2)
U2 O10 O9 . . 150.8(4)
O12 O10 O9 . . 60.0(3)
Cr2 O10 O1 . 2_444 35.6(2)
U2 O10 O1 . 2_444 144.9(4)
O12 O10 O1 . 2_444 59.0(3)
O9 O10 O1 . 2_444 59.1(2)
Cr2 O10 OW17 . . 137.3(4)
U2 O10 OW17 . . 58.6(2)
O12 O10 OW17 . . 136.2(4)
O9 O10 OW17 . . 147.8(4)
O1 O10 OW17 2_444 . 102.2(3)
Cr2 O10 O2 . . 100.5(4)
U2 O10 O2 . . 52.4(2)
O12 O10 O2 . . 70.7(3)
O9 O10 O2 . . 101.2(3)
O1 O10 O2 2_444 . 129.4(4)
OW17 O10 O2 . . 110.5(3)
Cr2 O10 O3 . . 154.0(4)
U2 O10 O3 . . 37.59(18)
O12 O10 O3 . . 133.4(4)
O9 O10 O3 . . 124.4(3)
O1 O10 O3 2_444 . 167.6(4)
OW17 O10 O3 . . 68.6(3)
O2 O10 O3 . . 62.9(3)
Cr2 O10 O4 . . 116.8(4)
U2 O10 O4 . . 36.09(17)
O12 O10 O4 . . 86.9(3)
O9 O10 O4 . . 146.5(4)
O1 O10 O4 2_444 . 110.0(3)
OW17 O10 O4 . . 61.3(2)
O2 O10 O4 . . 59.4(2)
O3 O10 O4 . . 73.7(3)
Cr2 O10 O6 . . 69.3(3)
U2 O10 O6 . . 98.8(3)
O12 O10 O6 . . 62.3(3)
O9 O10 O6 . . 52.1(2)
O1 O10 O6 2_444 . 104.4(3)
OW17 O10 O6 . . 153.4(3)
O2 O10 O6 . . 51.5(2)
O3 O10 O6 . . 84.8(3)
O4 O10 O6 . . 109.9(3)
Cr2 O10 O5 . . 91.2(3)
U2 O10 O5 . . 105.8(3)
O12 O10 O5 . . 106.6(3)
O9 O10 O5 . . 56.4(2)
O1 O10 O5 2_444 . 109.2(3)
OW17 O10 O5 . . 117.1(3)
O2 O10 O5 . . 89.2(3)
O3 O10 O5 . . 69.8(2)
O4 O10 O5 . . 140.0(3)
O6 O10 O5 . . 51.5(2)
Cr2 O10 O4 . 2_444 79.7(3)
U2 O10 O4 . 2_444 131.8(3)
O12 O10 O4 . 2_444 112.7(3)
O9 O10 O4 . 2_444 70.7(2)
O1 O10 O4 2_444 2_444 57.2(2)
OW17 O10 O4 . 2_444 77.1(3)
O2 O10 O4 . 2_444 165.7(3)
O3 O10 O4 . 2_444 111.3(3)
O4 O10 O4 . 2_444 133.4(3)
O6 O10 O4 . 2_444 116.6(3)
O5 O10 O4 . 2_444 76.6(2)
U1 O11 O6 . . 54.9(2)
U1 O11 O7 . . 52.9(3)
O6 O11 O7 . . 101.1(3)
U1 O11 O9 . . 53.8(2)
O6 O11 O9 . . 56.8(2)
O7 O11 O9 . . 98.9(3)
U1 O11 O15 . . 53.1(3)
O6 O11 O15 . . 58.1(2)
O7 O11 O15 . . 56.1(3)
O9 O11 O15 . . 100.2(3)
U1 O11 O13 . . 52.1(2)
O6 O11 O13 . . 99.3(3)
O7 O11 O13 . . 55.1(3)
O9 O11 O13 . . 55.4(2)
O15 O11 O13 . . 98.0(3)
U1 O11 N1 . 2 111.2(3)
O6 O11 N1 . 2 56.5(2)
O7 O11 N1 . 2 148.9(4)
O9 O11 N1 . 2 86.3(3)
O15 O11 N1 . 2 92.9(3)
O13 O11 N1 . 2 141.4(3)
U1 O11 OW18 . . 144.3(4)
O6 O11 OW18 . . 108.8(3)
O7 O11 OW18 . . 110.9(3)
O9 O11 OW18 . . 149.4(4)
O15 O11 OW18 . . 91.2(3)
O13 O11 OW18 . . 151.1(3)
N1 O11 OW18 2 . 64.6(3)
U1 O11 O14 . 2_545 135.2(4)
O6 O11 O14 . 2_545 98.4(3)
O7 O11 O14 . 2_545 157.2(3)
O9 O11 O14 . 2_545 81.8(3)
O15 O11 O14 . 2_545 146.6(3)
O13 O11 O14 . 2_545 109.9(3)
N1 O11 O14 2 2_545 53.8(3)
OW18 O11 O14 . 2_545 73.4(3)
U1 O11 O5 . . 0.69(18)
O6 O11 O5 . . 54.3(2)
O7 O11 O5 . . 53.1(2)
O9 O11 O5 . . 54.1(2)
O15 O11 O5 . . 52.6(2)
O13 O11 O5 . . 52.8(2)
N1 O11 O5 2 . 110.7(3)
OW18 O11 O5 . . 143.7(3)
O14 O11 O5 2_545 . 135.4(3)
U1 O11 O3 . 2_445 104.5(3)
O6 O11 O3 . 2_445 115.4(3)
O7 O11 O3 . 2_445 61.0(3)
O9 O11 O3 . 2_445 158.1(3)
O15 O11 O3 . 2_445 62.3(2)
O13 O11 O3 . 2_445 111.4(3)
N1 O11 O3 2 2_445 106.4(3)
OW18 O11 O3 . 2_445 49.9(2)
O14 O11 O3 2_545 2_445 120.0(3)
O5 O11 O3 . 2_445 104.3(2)
U1 O11 O16 . 2_455 90.9(3)
O6 O11 O16 . 2_455 66.9(2)
O7 O11 O16 . 2_455 86.7(3)
O9 O11 O16 . 2_455 123.5(3)
O15 O11 O16 . 2_455 39.7(2)
O13 O11 O16 . 2_455 137.2(3)
N1 O11 O16 2 2_455 65.5(3)
OW18 O11 O16 . 2_455 54.2(2)
O14 O11 O16 2_545 2_455 112.1(3)
O5 O11 O16 . 2_455 90.2(2)
O3 O11 O16 2_445 2_455 51.68(18)
Cr2 O12 O1 . 2_444 37.1(2)
Cr2 O12 O10 . . 35.1(2)
O1 O12 O10 2_444 . 61.4(3)
Cr2 O12 O9 . . 35.1(2)
O1 O12 O9 2_444 . 60.1(3)
O10 O12 O9 . . 60.8(3)
Cr2 O12 OW18 . 2 137.9(4)
O1 O12 OW18 2_444 2 131.9(4)
O10 O12 OW18 . 2 104.0(3)
O9 O12 OW18 . 2 155.9(4)
Cr2 O12 O2 . . 87.8(3)
O1 O12 O2 2_444 . 117.7(3)
O10 O12 O2 . . 56.5(2)
O9 O12 O2 . . 92.9(3)
OW18 O12 O2 2 . 63.2(3)
Cr2 O12 O6 . . 75.7(3)
O1 O12 O6 2_444 . 111.5(3)
O10 O12 O6 . . 70.0(3)
O9 O12 O6 . . 54.9(2)
OW18 O12 O6 2 . 103.6(3)
O2 O12 O6 . . 51.1(2)
Cr2 O12 Cr1 . . 90.1(3)
O1 O12 Cr1 2_444 . 126.7(3)
O10 O12 Cr1 . . 69.3(2)
O9 O12 Cr1 . . 79.5(2)
OW18 O12 Cr1 2 . 77.4(3)
O2 O12 Cr1 . . 26.95(14)
O6 O12 Cr1 . . 27.28(14)
Cr2 O12 O4 . . 82.0(3)
O1 O12 O4 2_444 . 88.9(3)
O10 O12 O4 . . 49.9(2)
O9 O12 O4 . . 110.6(3)
OW18 O12 O4 2 . 55.9(2)
O2 O12 O4 . . 46.52(19)
O6 O12 O4 . . 94.5(2)
Cr1 O12 O4 . . 73.41(18)
Cr2 O12 O14 . . 112.3(4)
O1 O12 O14 2_444 . 149.4(3)
O10 O12 O14 . . 91.8(3)
O9 O12 O14 . . 95.0(3)
OW18 O12 O14 2 . 65.3(3)
O2 O12 O14 . . 40.55(19)
O6 O12 O14 . . 40.32(19)
Cr1 O12 O14 . . 23.09(13)
O4 O12 O14 . . 83.4(2)
Cr2 O12 U2 . . 66.5(3)
O1 O12 U2 2_444 . 87.2(2)
O10 O12 U2 . . 31.43(17)
O9 O12 U2 . . 88.4(2)
OW18 O12 U2 2 . 73.2(2)
O2 O12 U2 . . 33.09(15)
O6 O12 U2 . . 72.20(19)
Cr1 O12 U2 . . 56.56(11)
O4 O12 U2 . . 24.83(12)
O14 O12 U2 . . 73.61(17)
Cr2 O12 O5 . 1_655 137.4(4)
O1 O12 O5 2_444 1_655 109.9(3)
O10 O12 O5 . 1_655 171.2(3)
O9 O12 O5 . 1_655 115.4(3)
OW18 O12 O5 2 1_655 82.0(2)
O2 O12 O5 . 1_655 132.2(3)
O6 O12 O5 . 1_655 115.1(3)
Cr1 O12 O5 . 1_655 118.7(2)
O4 O12 O5 . 1_655 133.8(2)
O14 O12 O5 . 1_655 96.6(2)
U2 O12 O5 . 1_655 155.2(2)
Cr3 O13 U1 . . 153.4(4)
Cr3 O13 O16 . . 34.2(2)
U1 O13 O16 . . 139.9(4)
Cr3 O13 O8 . 1_545 37.1(2)
U1 O13 O8 . 1_545 159.7(4)
O16 O13 O8 . 1_545 59.9(3)
Cr3 O13 O15 . 2_445 34.8(2)
U1 O13 O15 . 2_445 120.4(3)
O16 O13 O15 . 2_445 59.6(3)
O8 O13 O15 1_545 2_445 60.9(3)
Cr3 O13 O7 . . 100.5(3)
U1 O13 O7 . . 53.6(2)
O16 O13 O7 . . 95.2(3)
O8 O13 O7 1_545 . 134.1(4)
O15 O13 O7 2_445 . 73.3(3)
Cr3 O13 O9 . . 150.3(4)
U1 O13 O9 . . 54.3(2)
O16 O13 O9 . . 146.0(4)
O8 O13 O9 1_545 . 113.2(3)
O15 O13 O9 2_445 . 150.5(4)
O7 O13 O9 . . 107.9(3)
Cr3 O13 O5 . . 142.2(4)
U1 O13 O5 . . 36.56(17)
O16 O13 O5 . . 110.2(3)
O8 O13 O5 1_545 . 158.6(4)
O15 O13 O5 2_445 . 133.4(3)
O7 O13 O5 . . 62.0(3)
O9 O13 O5 . . 63.0(3)
Cr3 O13 O11 . . 130.4(4)
U1 O13 O11 . . 36.32(18)
O16 O13 O11 . . 152.1(4)
O8 O13 O11 1_545 . 125.4(4)
O15 O13 O11 2_445 . 97.4(3)
O7 O13 O11 . . 60.9(3)
O9 O13 O11 . . 61.1(3)
O5 O13 O11 . . 72.9(3)
Cr3 O13 OW17 . 2_444 94.1(3)
U1 O13 OW17 . 2_444 111.0(3)
O16 O13 OW17 . 2_444 100.8(3)
O8 O13 OW17 1_545 2_444 58.3(2)
O15 O13 OW17 2_445 2_444 117.1(3)
O7 O13 OW17 . 2_444 163.8(4)
O9 O13 OW17 . 2_444 56.7(2)
O5 O13 OW17 . 2_444 109.5(3)
O11 O13 OW17 . 2_444 104.1(3)
Cr3 O13 O4 . 2_444 103.2(3)
U1 O13 O4 . 2_444 100.5(2)
O16 O13 O4 . 2_444 83.5(3)
O8 O13 O4 1_545 2_444 84.3(3)
O15 O13 O4 2_445 2_444 138.0(3)
O7 O13 O4 . 2_444 134.1(3)
O9 O13 O4 . 2_444 62.5(2)
O5 O13 O4 . 2_444 75.3(2)
O11 O13 O4 . 2_444 123.0(3)
OW17 O13 O4 2_444 2_444 46.95(19)
Cr3 O13 O6 . 2_445 63.1(2)
U1 O13 O6 . 2_445 90.8(2)
O16 O13 O6 . 2_445 65.2(2)
O8 O13 O6 1_545 2_445 97.7(3)
O15 O13 O6 2_445 2_445 39.3(2)
O7 O13 O6 . 2_445 37.5(2)
O9 O13 O6 . 2_445 144.4(3)
O5 O13 O6 . 2_445 94.1(2)
O11 O13 O6 . 2_445 87.1(2)
OW17 O13 O6 2_444 2_445 155.9(3)
O4 O13 O6 2_444 2_445 141.5(3)
Cr1 O14 O6 . . 37.5(2)
Cr1 O14 O2 . . 36.5(3)
O6 O14 O2 . . 62.6(3)
Cr1 O14 O7 . 2_455 35.1(3)
O6 O14 O7 . 2_455 61.7(3)
O2 O14 O7 . 2_455 60.9(3)
Cr1 O14 N1 . 1_565 107.8(4)
O6 O14 N1 . 1_565 139.0(4)
O2 O14 N1 . 1_565 76.6(3)
O7 O14 N1 2_455 1_565 103.2(4)
Cr1 O14 C2 . 1_565 101.0(5)
O6 O14 C2 . 1_565 138.4(4)
O2 O14 C2 . 1_565 82.9(4)
O7 O14 C2 2_455 1_565 82.0(4)
N1 O14 C2 1_565 1_565 29.1(3)
Cr1 O14 N1 . 2 96.0(4)
O6 O14 N1 . 2 58.6(3)
O2 O14 N1 . 2 110.5(4)
O7 O14 N1 2_455 2 113.4(3)
N1 O14 N1 1_565 2 141.4(3)
C2 O14 N1 1_565 2 162.9(4)
Cr1 O14 C1 . 2 115.0(4)
O6 O14 C1 . 2 79.1(4)
O2 O14 C1 . 2 137.5(4)
O7 O14 C1 2_455 2 117.1(4)
N1 O14 C1 1_565 2 136.1(4)
C2 O14 C1 1_565 2 139.4(5)
N1 O14 C1 2 2 27.6(3)
Cr1 O14 O11 . 2 139.1(5)
O6 O14 O11 . 2 126.0(4)
O2 O14 O11 . 2 106.0(4)
O7 O14 O11 2_455 2 161.7(4)
N1 O14 O11 1_565 2 59.6(3)
C2 O14 O11 1_565 2 83.7(3)
N1 O14 O11 2 2 82.4(3)
C1 O14 O11 2 2 81.2(3)
Cr1 O14 OW18 . 2 87.9(4)
O6 O14 OW18 . 2 92.9(3)
O2 O14 OW18 . 2 54.5(3)
O7 O14 OW18 2_455 2 115.1(3)
N1 O14 OW18 1_565 2 57.3(3)
C2 O14 OW18 1_565 2 84.3(4)
N1 O14 OW18 2 2 94.8(4)
C1 O14 OW18 2 2 114.0(4)
O11 O14 OW18 2 2 51.9(2)
Cr1 O14 O12 . . 63.8(3)
O6 O14 O12 . . 51.8(2)
O2 O14 O12 . . 51.0(2)
O7 O14 O12 2_455 . 98.9(3)
N1 O14 O12 1_565 . 99.1(3)
C2 O14 O12 1_565 . 122.3(4)
N1 O14 O12 2 . 64.4(3)
C1 O14 O12 2 . 91.5(3)
O11 O14 O12 2 . 79.2(3)
OW18 O14 O12 2 . 42.9(2)
Cr1 O14 O9 . 2 173.9(5)
O6 O14 O9 . 2 147.0(3)
O2 O14 O9 . 2 144.2(3)
O7 O14 O9 2_455 2 139.2(4)
N1 O14 O9 1_565 2 70.0(3)
C2 O14 O9 1_565 2 74.3(3)
N1 O14 O9 2 2 88.8(3)
C1 O14 O9 2 2 68.3(3)
O11 O14 O9 2 2 45.14(18)
OW18 O14 O9 2 2 95.4(2)
O12 O14 O9 . 2 121.9(3)
Cr3 O15 U1 2_455 . 164.0(5)
Cr3 O15 O16 2_455 2_455 34.3(2)
U1 O15 O16 . 2_455 129.7(4)
Cr3 O15 O13 2_455 2_455 34.8(2)
U1 O15 O13 . 2_455 151.0(4)
O16 O15 O13 2_455 2_455 59.7(3)
Cr3 O15 O8 2_455 2_445 35.8(2)
U1 O15 O8 . 2_445 149.2(4)
O16 O15 O8 2_455 2_445 59.4(3)
O13 O15 O8 2_455 2_445 59.3(3)
Cr3 O15 O7 2_455 . 132.3(4)
U1 O15 O7 . . 53.5(2)
O16 O15 O7 2_455 . 131.3(4)
O13 O15 O7 2_455 . 147.0(4)
O8 O15 O7 2_445 . 97.3(3)
Cr3 O15 O6 2_455 . 118.0(4)
U1 O15 O6 . . 52.7(2)
O16 O15 O6 2_455 . 94.2(3)
O13 O15 O6 2_455 . 103.3(3)
O8 O15 O6 2_445 . 152.8(4)
O7 O15 O6 . . 106.1(3)
Cr3 O15 O5 2_455 . 156.1(4)
U1 O15 O5 . . 36.96(18)
O16 O15 O5 2_455 . 156.8(4)
O13 O15 O5 2_455 . 121.7(4)
O8 O15 O5 2_445 . 143.4(4)
O7 O15 O5 . . 62.2(3)
O6 O15 O5 . . 62.6(2)
Cr3 O15 O11 2_455 . 128.2(4)
U1 O15 O11 . . 37.14(18)
O16 O15 O11 2_455 . 95.6(3)
O13 O15 O11 2_455 . 150.2(4)
O8 O15 O11 2_445 . 124.9(3)
O7 O15 O11 . . 61.5(3)
O6 O15 O11 . . 59.2(2)
O5 O15 O11 . . 74.1(3)
Cr3 O15 O7 2_455 2_455 82.5(3)
U1 O15 O7 . 2_455 97.5(3)
O16 O15 O7 2_455 2_455 84.4(3)
O13 O15 O7 2_455 2_455 54.0(2)
O8 O15 O7 2_445 2_455 113.2(3)
O7 O15 O7 . 2_455 142.6(3)
O6 O15 O7 . 2_455 52.7(2)
O5 O15 O7 . 2_455 80.4(3)
O11 O15 O7 . 2_455 111.6(3)
Cr3 O15 Cr1 2_455 . 97.9(3)
U1 O15 Cr1 . . 76.72(19)
O16 O15 Cr1 2_455 . 85.0(3)
O13 O15 Cr1 2_455 . 77.2(2)
O8 O15 Cr1 2_445 . 133.1(3)
O7 O15 Cr1 . . 129.5(3)
O6 O15 Cr1 . . 26.52(16)
O5 O15 Cr1 . . 73.6(2)
O11 O15 Cr1 . . 84.8(2)
O7 O15 Cr1 2_455 . 26.86(15)
Cr3 O15 O3 2_455 2_445 73.8(3)
U1 O15 O3 . 2_445 100.4(3)
O16 O15 O3 2_455 2_445 65.9(3)
O13 O15 O3 2_455 2_445 107.7(3)
O8 O15 O3 2_445 2_445 53.3(2)
O7 O15 O3 . 2_445 66.2(3)
O6 O15 O3 . 2_445 125.0(3)
O5 O15 O3 . 2_445 127.1(3)
O11 O15 O3 . 2_445 71.9(2)
O7 O15 O3 2_455 2_445 150.3(3)
Cr1 O15 O3 . 2_445 139.8(3)
Cr3 O16 O15 . 2_445 35.2(2)
Cr3 O16 O13 . . 35.1(2)
O15 O16 O13 2_445 . 60.7(3)
Cr3 O16 O8 . 1_545 36.9(2)
O15 O16 O8 2_445 1_545 61.4(3)
O13 O16 O8 . 1_545 60.2(3)
Cr3 O16 C4 . 1_455 114.4(4)
O15 O16 C4 2_445 1_455 131.7(4)
O13 O16 C4 . 1_455 79.5(3)
O8 O16 C4 1_545 1_455 121.8(4)
Cr3 O16 O1 . 1_545 91.1(4)
O15 O16 O1 2_445 1_545 107.9(3)
O13 O16 O1 . 1_545 106.0(3)
O8 O16 O1 1_545 1_545 54.2(2)
C4 O16 O1 1_455 1_545 108.5(4)
Cr3 O16 OW18 . 2_445 118.8(4)
O15 O16 OW18 2_445 2_445 90.4(3)
O13 O16 OW18 . 2_445 151.1(4)
O8 O16 OW18 1_545 2_445 107.1(3)
C4 O16 OW18 1_455 2_445 125.8(3)
O1 O16 OW18 1_545 2_445 80.9(3)
Cr3 O16 O3 . 1_545 77.7(3)
O15 O16 O3 2_445 1_545 70.4(3)
O13 O16 O3 . 1_545 111.5(3)
O8 O16 O3 1_545 1_545 55.2(2)
C4 O16 O3 1_455 1_545 155.9(4)
O1 O16 O3 1_545 1_545 48.7(2)
OW18 O16 O3 2_445 1_545 52.0(2)
Cr3 O16 O7 . . 58.5(3)
O15 O16 O7 2_445 . 53.9(2)
O13 O16 O7 . . 43.1(2)
O8 O16 O7 1_545 . 94.9(3)
C4 O16 O7 1_455 . 78.7(3)
O1 O16 O7 1_545 . 147.8(3)
OW18 O16 O7 2_445 . 121.3(3)
O3 O16 O7 1_545 . 124.3(3)
Cr3 O16 O6 . 2_445 73.0(3)
O15 O16 O6 2_445 2_445 44.3(2)
O13 O16 O6 . 2_445 77.6(3)
O8 O16 O6 1_545 2_445 105.4(3)
C4 O16 O6 1_455 2_445 104.6(4)
O1 O16 O6 1_545 2_445 146.8(3)
OW18 O16 O6 2_445 2_445 81.8(3)
O3 O16 O6 1_545 2_445 98.8(2)
O7 O16 O6 . 2_445 39.63(17)
Cr3 O16 U2 . 1_545 64.1(3)
O15 O16 U2 2_445 1_545 72.7(2)
O13 O16 U2 . 1_545 92.4(2)
O8 O16 U2 1_545 1_545 32.35(17)
C4 O16 U2 1_455 1_545 139.1(4)
O1 O16 U2 1_545 1_545 35.45(14)
OW18 O16 U2 2_445 1_545 77.0(2)
O3 O16 U2 1_545 1_545 25.91(13)
O7 O16 U2 . 1_545 121.3(2)
O6 O16 U2 2_445 1_545 112.7(2)
Cr3 O16 O11 . 2_445 79.0(3)
O15 O16 O11 2_445 2_445 44.8(2)
O13 O16 O11 . 2_445 103.7(3)
O8 O16 O11 1_545 2_445 92.1(3)
C4 O16 O11 1_455 2_445 139.9(4)
O1 O16 O11 1_545 2_445 108.8(2)
OW18 O16 O11 2_445 2_445 48.5(2)
O3 O16 O11 1_545 2_445 60.38(19)
O7 O16 O11 . 2_445 77.8(2)
O6 O16 O11 2_445 2_445 40.66(16)
U2 O16 O11 1_545 2_445 80.92(17)
U2 OW17 O10 . . 53.5(2)
U2 OW17 O1 . . 53.4(2)
O10 OW17 O1 . . 106.2(3)
U2 OW17 O9 . 2_454 98.8(3)
O10 OW17 O9 . 2_454 142.5(4)
O1 OW17 O9 . 2_454 58.1(2)
U2 OW17 O8 . 2_444 126.8(3)
O10 OW17 O8 . 2_444 79.1(3)
O1 OW17 O8 . 2_444 162.9(3)
O9 OW17 O8 2_454 2_444 107.8(3)
U2 OW17 O4 . . 36.88(18)
O10 OW17 O4 . . 63.9(3)
O1 OW17 O4 . . 65.1(3)
O9 OW17 O4 2_454 . 78.9(3)
O8 OW17 O4 2_444 . 104.6(3)
U2 OW17 O13 . 2_454 119.1(3)
O10 OW17 O13 . 2_454 111.8(3)
O1 OW17 O13 . 2_454 110.0(3)
O9 OW17 O13 2_454 2_454 55.8(2)
O8 OW17 O13 2_444 2_454 53.6(2)
O4 OW17 O13 . 2_454 82.3(3)
U2 OW17 O3 . . 33.89(16)
O10 OW17 O3 . . 58.6(3)
O1 OW17 O3 . . 56.5(2)
O9 OW17 O3 2_454 . 114.4(3)
O8 OW17 O3 2_444 . 135.3(3)
O4 OW17 O3 . . 70.8(3)
O13 OW17 O3 2_454 . 152.9(3)
U2 OW17 Cr2 . 2_454 74.45(17)
O10 OW17 Cr2 . 2_454 126.8(3)
O1 OW17 Cr2 . 2_454 29.16(16)
O9 OW17 Cr2 2_454 2_454 29.00(16)
O8 OW17 Cr2 2_444 2_454 135.7(3)
O4 OW17 Cr2 . 2_454 68.1(2)
O13 OW17 Cr2 2_454 2_454 82.1(2)
O3 OW17 Cr2 . 2_454 85.4(2)
U2 OW17 Cr3 . 2_454 122.8(3)
O10 OW17 Cr3 . 2_454 92.3(3)
O1 OW17 Cr3 . 2_454 135.7(3)
O9 OW17 Cr3 2_454 2_454 82.7(2)
O8 OW17 Cr3 2_444 2_454 27.34(15)
O4 OW17 Cr3 . 2_454 89.5(2)
O13 OW17 Cr3 2_454 2_454 27.06(15)
O3 OW17 Cr3 . 2_454 149.6(3)
Cr2 OW17 Cr3 2_454 2_454 109.00(18)
U2 OW17 O4 . 2_444 111.0(2)
O10 OW17 O4 . 2_444 60.1(2)
O1 OW17 O4 . 2_444 150.1(3)
O9 OW17 O4 2_454 2_444 148.9(3)
O8 OW17 O4 2_444 2_444 46.5(2)
O4 OW17 O4 . 2_444 120.2(2)
O13 OW17 O4 2_454 2_444 100.0(2)
O3 OW17 O4 . 2_444 95.9(2)
Cr2 OW17 O4 2_454 2_444 171.6(3)
Cr3 OW17 O4 2_454 2_444 73.83(16)
U2 OW17 O1 . 2_444 88.0(2)
O10 OW17 O1 . 2_444 38.9(2)
O1 OW17 O1 . 2_444 140.6(3)
O9 OW17 O1 2_454 2_444 132.6(3)
O8 OW17 O1 2_444 2_444 40.51(19)
O4 OW17 O1 . 2_444 79.3(2)
O13 OW17 O1 2_454 2_444 79.9(2)
O3 OW17 O1 . 2_444 97.1(2)
Cr2 OW17 O1 2_454 2_444 144.5(2)
Cr3 OW17 O1 2_454 2_444 55.53(13)
O4 OW17 O1 2_444 2_444 43.63(16)
U2 OW17 HW1A . . 109.7
O10 OW17 HW1A . . 150.8
O1 OW17 HW1A . . 58.4
O9 OW17 HW1A 2_454 . 54.2
O8 OW17 HW1A 2_444 . 123.4
O4 OW17 HW1A . . 119.4
O13 OW17 HW1A 2_454 . 97.2
O3 OW17 HW1A . . 93.9
Cr2 OW17 HW1A 2_454 . 52.1
Cr3 OW17 HW1A 2_454 . 116.2
O4 OW17 HW1A 2_444 . 119.5
O1 OW17 HW1A 2_444 . 160.7
U2 OW17 HW1B . . 109.7
O10 OW17 HW1B . . 64.8
O1 OW17 HW1B . . 137.3
O9 OW17 HW1B 2_454 . 150.8
O8 OW17 HW1B 2_444 . 59.8
O4 OW17 HW1B . . 128.4
O13 OW17 HW1B 2_454 . 112.0
O3 OW17 HW1B . . 87.6
Cr2 OW17 HW1B 2_454 . 158.2
Cr3 OW17 HW1B 2_454 . 87.1
O4 OW17 HW1B 2_444 . 14.8
O1 OW17 HW1B 2_444 . 56.9
HW1A OW17 HW1B . . 108.0
N2 OW18 O12 1_556 2_545 115.2(4)
N2 OW18 O3 1_556 2_445 78.2(3)
O12 OW18 O3 2_545 2_445 103.5(4)
N2 OW18 C1 1_556 2 89.2(4)
O12 OW18 C1 2_545 2 130.6(4)
O3 OW18 C1 2_445 2 123.9(4)
N2 OW18 O2 1_556 2_545 114.7(3)
O12 OW18 O2 2_545 2_545 62.2(2)
O3 OW18 O2 2_445 2_545 163.4(4)
C1 OW18 O2 2 2_545 68.7(3)
N2 OW18 O11 1_556 . 139.4(4)
O12 OW18 O11 2_545 . 101.7(3)
O3 OW18 O11 2_445 . 77.2(3)
C1 OW18 O11 2 . 78.5(3)
O2 OW18 O11 2_545 . 96.8(3)
N2 OW18 O4 1_556 2_545 63.3(3)
O12 OW18 O4 2_545 2_545 77.2(3)
O3 OW18 O4 2_445 2_545 136.3(4)
C1 OW18 O4 2 2_545 77.4(3)
O2 OW18 O4 2_545 2_545 52.3(2)
O11 OW18 O4 . 2_545 146.3(4)
N2 OW18 O16 1_556 2_455 63.1(3)
O12 OW18 O16 2_545 2_455 168.5(4)
O3 OW18 O16 2_445 2_455 65.0(2)
C1 OW18 O16 2 2_455 60.7(3)
O2 OW18 O16 2_545 2_455 129.3(4)
O11 OW18 O16 . 2_455 77.3(3)
O4 OW18 O16 2_545 2_455 110.1(3)
N2 OW18 O14 1_556 2_545 152.3(4)
O12 OW18 O14 2_545 2_545 71.8(3)
O3 OW18 O14 2_445 2_545 127.8(3)
C1 OW18 O14 2 2_545 68.8(3)
O2 OW18 O14 2_545 2_545 42.4(2)
O11 OW18 O14 . 2_545 54.7(2)
O4 OW18 O14 2_545 2_545 94.5(3)
O16 OW18 O14 2_455 2_545 115.4(3)
N2 OW18 O1 1_556 2_445 39.8(2)
O12 OW18 O1 2_545 2_445 122.9(3)
O3 OW18 O1 2_445 2_445 39.7(2)
C1 OW18 O1 2 2_445 103.6(3)
O2 OW18 O1 2_545 2_445 154.5(3)
O11 OW18 O1 . 2_445 105.6(3)
O4 OW18 O1 2_545 2_445 102.7(3)
O16 OW18 O1 2_455 2_445 47.8(2)
O14 OW18 O1 2_545 2_445 159.4(3)
N2 OW18 O15 1_556 . 97.2(3)
O12 OW18 O15 2_545 . 137.3(3)
O3 OW18 O15 2_445 . 55.0(2)
C1 OW18 O15 2 . 73.3(3)
O2 OW18 O15 2_545 . 129.0(3)
O11 OW18 O15 . . 42.2(2)
O4 OW18 O15 2_545 . 144.9(3)
O16 OW18 O15 2_455 . 37.46(18)
O14 OW18 O15 2_545 . 92.6(2)
O1 OW18 O15 2_445 . 66.83(18)
N2 OW18 O10 1_556 2_545 97.2(3)
O12 OW18 O10 2_545 2_545 36.0(2)
O3 OW18 O10 2_445 2_545 132.7(3)
C1 OW18 O10 2 2_545 102.8(3)
O2 OW18 O10 2_545 2_545 39.26(18)
O11 OW18 O10 . 2_545 123.2(3)
O4 OW18 O10 2_545 2_545 42.62(18)
O16 OW18 O10 2_455 2_545 152.6(3)
O14 OW18 O10 2_545 2_545 72.7(2)
O1 OW18 O10 2_445 2_545 127.9(3)
O15 OW18 O10 . 2_545 165.0(3)
N2 OW18 HW1C 1_556 . 109.6
O12 OW18 HW1C 2_545 . 129.5
O3 OW18 HW1C 2_445 . 63.9
C1 OW18 HW1C 2 . 70.0
O2 OW18 HW1C 2_545 . 117.4
O11 OW18 HW1C . . 29.9
O4 OW18 HW1C 2_545 . 146.8
O16 OW18 HW1C 2_455 . 47.7
O14 OW18 HW1C 2_545 . 79.5
O1 OW18 HW1C 2_445 . 79.9
O15 OW18 HW1C . . 13.1
O10 OW18 HW1C 2_545 . 151.9
N2 OW18 HW1D 1_556 . 109.5
O12 OW18 HW1D 2_545 . 35.3
O3 OW18 HW1D 2_445 . 68.3
C1 OW18 HW1D 2 . 160.2
O2 OW18 HW1D 2_545 . 96.6
O11 OW18 HW1D . . 90.6
O4 OW18 HW1D 2_545 . 104.7
O16 OW18 HW1D 2_455 . 133.3
O14 OW18 HW1D 2_545 . 91.3
O1 OW18 HW1D 2_445 . 95.2
O15 OW18 HW1D . . 109.4
O10 OW18 HW1D 2_545 . 69.3
HW1C OW18 HW1D . . 108.0
N1 C1 O14 . 2_545 76.1(6)
N1 C1 OW18 . 2_545 84.4(7)
O14 C1 OW18 2_545 2_545 132.5(5)
N1 C1 H1A . . 109.5
O14 C1 H1A 2_545 . 174.4
OW18 C1 H1A 2_545 . 50.4
N1 C1 H1B . . 109.7
O14 C1 H1B 2_545 . 68.3
OW18 C1 H1B 2_545 . 78.8
H1A C1 H1B . . 109.7
N1 C1 H1C . . 109.2
O14 C1 H1C 2_545 . 67.3
OW18 C1 H1C 2_545 . 159.3
H1A C1 H1C . . 109.3
H1B C1 H1C . . 109.4
C1 N1 C2 . . 111.9(9)
C1 N1 O6 . 2_545 112.8(6)
C2 N1 O6 . 2_545 106.1(7)
C1 N1 O14 . 1_545 131.1(7)
C2 N1 O14 . 1_545 78.7(6)
O6 N1 O14 2_545 1_545 108.8(4)
C1 N1 O14 . 2_545 76.3(6)
C2 N1 O14 . 2_545 87.0(6)
O6 N1 O14 2_545 2_545 52.6(2)
O14 N1 O14 1_545 2_545 152.3(4)
C1 N1 O11 . 2_545 118.5(7)
C2 N1 O11 . 2_545 129.5(7)
O6 N1 O11 2_545 2_545 57.0(2)
O14 N1 O11 1_545 2_545 66.6(3)
O14 N1 O11 2_545 2_545 107.1(3)
C1 N1 H1D . . 109.7
C2 N1 H1D . . 62.5
O6 N1 H1D 2_545 . 48.5
O14 N1 H1D 1_545 . 116.8
O14 N1 H1D 2_545 . 36.0
O11 N1 H1D 2_545 . 101.5
C1 N1 H1E . . 109.4
C2 N1 H1E . . 138.3
O6 N1 H1E 2_545 . 61.2
O14 N1 H1E 1_545 . 70.2
O14 N1 H1E 2_545 . 108.2
O11 N1 H1E 2_545 . 9.4
H1D N1 H1E . . 108.0
N1 C2 O14 . 1_545 72.2(6)
N1 C2 H2A . . 109.7
O14 C2 H2A 1_545 . 159.0
N1 C2 H2B . . 109.5
O14 C2 H2B 1_545 . 52.8
H2A C2 H2B . . 109.1
N1 C2 H2C . . 109.7
O14 C2 H2C 1_545 . 88.5
H2A C2 H2C . . 109.6
H2B C2 H2C . . 109.2
N2 C3 O4 . 2_544 77.8(6)
N2 C3 H3A . . 109.4
O4 C3 H3A 2_544 . 140.7
N2 C3 H3B . . 109.4
O4 C3 H3B 2_544 . 103.7
H3A C3 H3B . . 109.4
N2 C3 H3C . . 109.6
O4 C3 H3C 2_544 . 37.2
H3A C3 H3C . . 109.5
H3B C3 H3C . . 109.6
C3 N2 C4 . . 112.9(9)
C3 N2 OW18 . 1_554 116.7(7)
C4 N2 OW18 . 1_554 111.9(7)
C3 N2 O1 . 2_444 118.8(6)
C4 N2 O1 . 2_444 92.6(7)
OW18 N2 O1 1_554 2_444 101.2(3)
C3 N2 H2D . . 119.9
C4 N2 H2D . . 69.2
OW18 N2 H2D 1_554 . 46.6
O1 N2 H2D 2_444 . 121.1
C3 N2 H2E . . 120.2
C4 N2 H2E . . 87.9
OW18 N2 H2E 1_554 . 103.8
O1 N2 H2E 2_444 . 4.8
H2D N2 H2E . . 119.9
N2 C4 O16 . 1_655 148.9(9)
N2 C4 H4A . . 109.4
O16 C4 H4A 1_655 . 46.2
N2 C4 H4B . . 109.4
O16 C4 H4B 1_655 . 71.8
H4A C4 H4B . . 109.5
N2 C4 H4C . . 109.4
O16 C4 H4C 1_655 . 98.7
H4A C4 H4C . . 109.6
H4B C4 H4C . . 109.6

loop_
_geom_bond_atom_site_label_1
_geom_bond_atom_site_label_2
_geom_bond_site_symmetry_2
_geom_bond_distance
U1 O5 . 1.778(7)
U1 O11 . 1.804(7)
U1 O7 . 2.361(8)
U1 O6 . 2.362(7)
U1 O15 . 2.390(7)
U1 O9 . 2.403(6)
U1 O13 . 2.403(7)
U1 O10 . 4.099(7)
U2 O4 . 1.781(7)
U2 O3 . 1.799(7)
U2 O8 . 2.325(7)
U2 O2 . 2.337(7)
U2 O1 . 2.383(7)
U2 O10 . 2.388(7)
U2 OW17 . 2.536(7)
U2 O9 2_454 4.078(7)
U2 O16 1_565 4.108(8)
U2 O10 2_454 4.121(7)
U2 O15 2_455 4.193(8)
U2 O7 2_455 4.233(9)
Cr1 O14 . 1.619(8)
Cr1 O7 2_455 1.661(8)
Cr1 O2 . 1.682(7)
Cr1 O6 . 1.699(7)
Cr1 O15 . 3.676(8)
Cr1 O12 . 3.704(8)
Cr1 O10 . 3.736(8)
Cr2 O12 . 1.623(7)
Cr2 O10 . 1.662(7)
Cr2 O9 . 1.682(7)
Cr2 O1 2_444 1.700(7)
Cr2 O6 . 3.247(7)
Cr2 OW17 2_444 3.449(7)
Cr2 O2 . 3.536(7)
Cr2 O4 2_444 3.607(7)
Cr3 O16 . 1.628(7)
Cr3 O15 2_445 1.665(8)
Cr3 O13 . 1.665(8)
Cr3 O8 1_545 1.717(7)
Cr3 O7 . 3.490(8)
Cr3 O3 1_545 3.597(8)
Cr3 OW17 2_444 3.651(7)
Cr3 O1 1_545 3.737(7)
O1 Cr2 2_454 1.700(7)
O1 O12 2_454 2.686(10)
O1 O9 2_454 2.713(9)
O1 O10 2_454 2.751(10)
O1 OW17 . 2.754(10)
O1 O8 . 2.807(10)
O1 O3 . 2.854(10)
O1 N2 2_454 2.900(11)
O1 O4 . 3.075(10)
O1 O16 1_565 3.333(11)
O1 Cr3 1_565 3.737(7)
O2 O14 . 2.680(11)
O2 O7 2_455 2.729(11)
O2 O6 . 2.781(10)
O2 O10 . 2.832(10)
O2 O4 . 2.903(10)
O2 O8 . 2.948(10)
O2 O3 . 3.019(10)
O2 O12 . 3.204(10)
O2 OW18 2 3.232(11)
O3 O10 . 2.948(11)
O3 O8 . 3.011(10)
O3 OW18 2_455 3.106(12)
O3 OW17 . 3.217(10)
O3 O16 1_565 3.573(11)
O3 O4 . 3.579(10)
O3 Cr3 1_565 3.597(8)
O3 O7 2_455 3.617(13)
O3 O15 2_455 3.687(11)
O4 O8 . 2.872(10)
O4 OW17 . 2.953(10)
O4 O10 . 3.022(10)
O4 C3 2_554 3.251(13)
O4 OW18 2 3.346(11)
O4 O10 2_454 3.514(10)
O4 Cr2 2_454 3.607(7)
O4 O9 2_454 3.677(10)
O5 O15 . 2.956(11)
O5 O7 . 2.975(11)
O5 O13 . 2.984(10)
O5 O6 . 3.016(10)
O5 O9 . 3.028(10)
O5 O10 . 3.501(11)
O5 O11 . 3.581(10)
O5 O7 2_455 4.040(11)
O5 O14 2_445 4.209(12)
O5 O4 2_444 4.346(11)
O6 O14 . 2.668(10)
O6 O7 2_455 2.754(10)
O6 O9 . 2.788(10)
O6 O15 . 2.850(10)
O6 N1 2 2.867(11)
O6 O11 . 2.884(10)
O6 O12 . 3.240(11)
O7 Cr1 2_445 1.660(8)
O7 O14 2_445 2.701(13)
O7 O2 2_445 2.729(11)
O7 O6 2_445 2.754(10)
O7 O13 . 2.779(10)
O7 O15 . 2.796(11)
O7 O11 . 2.960(11)
O7 O15 2_445 3.291(11)
O7 O3 2_445 3.618(13)
O8 Cr3 1_565 1.717(7)
O8 O16 1_565 2.712(10)
O8 O13 1_565 2.720(10)
O8 O15 2_455 2.765(10)
O8 OW17 2_454 2.875(10)
O8 O10 2_454 3.584(10)
O8 O7 2_455 4.175(11)
O9 O1 2_444 2.713(9)
O9 O12 . 2.727(10)
O9 O10 . 2.750(10)
O9 O13 . 2.801(10)
O9 OW17 2_444 2.831(10)
O9 O11 . 2.977(10)
O9 O4 2_444 3.677(10)
O9 U2 2_444 4.078(7)
O10 O12 . 2.703(11)
O10 O1 2_444 2.751(10)
O10 OW17 . 2.751(10)
O10 O4 2_444 3.514(10)
O11 O15 . 2.987(11)
O11 O13 . 3.044(11)
O11 N1 2 3.156(12)
O11 OW18 . 3.237(12)
O11 O14 2_545 3.356(12)
O11 O3 2_445 3.958(10)
O11 O16 2_455 4.220(11)
O12 O1 2_444 2.686(10)
O12 OW18 2 2.954(12)
O12 O14 . 4.121(12)
O12 O5 1_655 4.475(10)
O13 O16 . 2.709(11)
O13 O8 1_545 2.720(10)
O13 O15 2_445 2.734(11)
O13 OW17 2_444 3.132(10)
O13 O4 2_444 4.004(10)
O13 O6 2_445 4.381(10)
O14 O7 2_455 2.701(13)
O14 N1 1_565 2.951(12)
O14 C2 1_565 3.039(13)
O14 N1 2 3.131(12)
O14 C1 2 3.134(15)
O14 O11 2 3.356(12)
O14 OW18 2 3.943(13)
O14 O9 2 4.158(11)
O15 Cr3 2_455 1.665(8)
O15 O16 2_455 2.706(11)
O15 O13 2_455 2.734(11)
O15 O8 2_445 2.765(10)
O15 O7 2_455 3.291(11)
O15 O3 2_445 3.687(11)
O16 O15 2_445 2.706(11)
O16 O8 1_545 2.712(10)
O16 C4 1_455 3.156(14)
O16 O1 1_545 3.333(11)
O16 OW18 2_445 3.511(12)
O16 O3 1_545 3.573(11)
O16 O6 2_445 4.072(11)
O16 U2 1_545 4.108(8)
O16 O11 2_445 4.220(11)
OW17 O9 2_454 2.831(10)
OW17 O8 2_444 2.875(10)
OW17 O13 2_454 3.132(10)
OW17 Cr2 2_454 3.449(7)
OW17 Cr3 2_454 3.651(7)
OW17 O4 2_444 3.951(10)
OW17 O1 2_444 4.281(10)
OW17 HW1A . 1.0014
OW17 HW1B . 1.0009
OW18 N2 1_556 2.849(13)
OW18 O12 2_545 2.954(12)
OW18 O3 2_445 3.106(12)
OW18 C1 2 3.223(18)
OW18 O2 2_545 3.232(11)
OW18 O4 2_545 3.346(11)
OW18 O16 2_455 3.511(12)
OW18 O14 2_545 3.943(13)
OW18 O1 2_445 4.442(11)
OW18 O10 2_545 4.462(11)
OW18 HW1C . 1.0005
OW18 HW1D . 1.0024
C1 N1 . 1.497(16)
C1 O14 2_545 3.135(15)
C1 OW18 2_545 3.222(18)
C1 H1A . 0.9998
C1 H1B . 0.9981
C1 H1C . 1.0027
N1 C2 . 1.506(15)
N1 O6 2_545 2.867(11)
N1 O14 1_545 2.951(12)
N1 O14 2_545 3.131(12)
N1 O11 2_545 3.156(12)
N1 H1D . 1.0001
N1 H1E . 1.0025
C2 O14 1_545 3.039(13)
C2 H2A . 1.0002
C2 H2B . 1.0042
C2 H2C . 0.9989
C3 N2 . 1.483(14)
C3 O4 2_544 3.251(13)
C3 H3A . 1.0008
C3 H3B . 1.0004
C3 H3C . 0.9986
N2 C4 . 1.498(15)
N2 OW18 1_554 2.849(13)
N2 O1 2_444 2.900(11)
N2 H2D . 1.0016
N2 H2E . 0.9990
C4 O16 1_655 3.156(14)
C4 H4A . 1.0004
C4 H4B . 1.0000
C4 H4C . 0.9985

_cod_database_fobs_code 2108063
